data_4081469
loop_
_publ_author_name
'Gruber, Stefan'
'Neuburger, Markus'
'Pfaltz, Andreas'

_publ_section_title
;
 Characterization and Reactivity Studies of Dinuclear Iridium Hydride
 Complexes Prepared from Iridium Catalysts with N,P and C,N Ligands under
 Hydrogenation Conditions
;
_journal_issue 16
_journal_name_full Organometallics
_journal_page_first 4702
_journal_paper_doi 10.1021/om4007467
_journal_volume 32
_journal_year 2013
_chemical_absolute_configuration ad
_chemical_formula_moiety 'C32 H12 B F24, C23 H33 Ir N2 O2 P, 1.27(C H2 Cl2)'
_chemical_formula_sum 'C56.28 H47.55 B Cl2.55 F24 Ir N2 O2 P'
_chemical_formula_weight 1560.19
_space_group_IT_number 1
_symmetry_cell_setting triclinic
_symmetry_space_group_name_Hall 'P 1'
_symmetry_space_group_name_H-M 'P 1'
_atom_sites_solution_hydrogens difmap
_atom_sites_solution_primary direct
_cell_angle_alpha 67.9070(10)
_cell_angle_beta 69.4010(10)
_cell_angle_gamma 84.5930(10)
_cell_formula_units_Z 2
_cell_length_a 12.8192(3)
_cell_length_b 16.1838(4)
_cell_length_c 17.2644(4)
_cell_measurement_reflns_used 9069
_cell_measurement_temperature 123
_cell_measurement_theta_max 30
_cell_measurement_theta_min 4
_cell_volume 3103.56(13)
_computing_cell_refinement 'Apex2 (Bruker AXS, 2006)'
_computing_data_collection 'Apex2 (Bruker AXS, 2006)'
_computing_data_reduction 'Apex2 (Bruker AXS, 2006)'
_computing_molecular_graphics 'CAMERON (Watkin et al., 1996)'
_computing_publication_material 'CRYSTALS (Betteridge et al., 2003)'
_computing_structure_refinement 'CRYSTALS (Betteridge et al., 2003)'
_computing_structure_solution 'SIR92 (Altomare et al., 1994)'
_diffrn_ambient_temperature 123
_diffrn_measured_fraction_theta_full 0.995
_diffrn_measured_fraction_theta_max 0.993
_diffrn_measurement_device Area
_diffrn_measurement_device_type 'Bruker Kappa Apex2'
_diffrn_measurement_method '\f & \w scans'
_diffrn_radiation_monochromator graphite
_diffrn_radiation_type 'Mo K\a'
_diffrn_radiation_wavelength 0.71073
_diffrn_reflns_av_R_equivalents 0.026
_diffrn_reflns_limit_h_max 18
_diffrn_reflns_limit_h_min -18
_diffrn_reflns_limit_k_max 22
_diffrn_reflns_limit_k_min -22
_diffrn_reflns_limit_l_max 24
_diffrn_reflns_limit_l_min -24
_diffrn_reflns_number 116614
_diffrn_reflns_theta_full 28.569
_diffrn_reflns_theta_max 30.073
_diffrn_reflns_theta_min 1.773
_diffrn_standards_number 0
_exptl_absorpt_coefficient_mu 2.401
_exptl_absorpt_correction_T_max 0.65
_exptl_absorpt_correction_T_min 0.55
_exptl_absorpt_correction_type multi-scan
_exptl_absorpt_process_details 'SADABS (Siemens, 1996)'
_exptl_crystal_colour yellow
_exptl_crystal_density_diffrn 1.669
_exptl_crystal_density_method 'not measured'
_exptl_crystal_description block
_exptl_crystal_F_000 1535.100
_exptl_crystal_size_max 0.320
_exptl_crystal_size_mid 0.250
_exptl_crystal_size_min 0.180
_refine_diff_density_max 1.52
_refine_diff_density_min -1.31
_refine_ls_abs_structure_details 'Flack (1983), 17526 Friedel-pairs'
_refine_ls_abs_structure_Flack 0.028(3)
_refine_ls_extinction_method None
_refine_ls_goodness_of_fit_ref 1.0761
_refine_ls_hydrogen_treatment constr
_refine_ls_matrix_type full
_refine_ls_number_parameters 1770
_refine_ls_number_reflns 31146
_refine_ls_number_restraints 370
_refine_ls_R_factor_all 0.0321
_refine_ls_R_factor_gt 0.0265
_refine_ls_shift/su_max 0.0009627
_refine_ls_shift/su_mean 0.0000298
_refine_ls_structure_factor_coef F
_refine_ls_weighting_details
;
 Method, part 1, Chebychev polynomial, (Watkin, 1994, Prince, 1982) 
 [weight] = 1.0/[A~0~*T~0~(x)+A~1~*T~1~(x) ... +A~n-1~]*T~n-1~(x)] 
 where A~i~ are the Chebychev coefficients listed below and x= Fcalc/Fmax 
 Method = Robust Weighting (Prince, 1982) 
 W = [weight] * [1-(deltaF/6*sigmaF)^2^]^2^ 
 A~i~ are: 
 0.462 0.562 0.418 0.184 0.668E-01 
;
_refine_ls_weighting_scheme calc
_refine_ls_wR_factor_all 0.0342
_refine_ls_wR_factor_gt 0.0269
_refine_ls_wR_factor_ref 0.0266
_reflns_limit_h_max 18
_reflns_limit_h_min -18
_reflns_limit_k_max 22
_reflns_limit_k_min -22
_reflns_limit_l_max 24
_reflns_limit_l_min -24
_reflns_number_gt 31737
_reflns_number_total 35611
_reflns_threshold_expression I>2.0\s(I)
_oxford_diffrn_Wilson_B_factor 1.40
_oxford_diffrn_Wilson_scale 86.05
_oxford_refine_ls_r_factor_ref 0.0259
_oxford_refine_ls_scale 0.10732(4)
_oxford_reflns_number_all 35516
_oxford_reflns_threshold_expression_ref I>3.0\s(I)
_cod_data_source_file om4007467_si_002.cif
_cod_data_source_block 1
_cod_depositor_comments
;
The following automatic conversions were performed:

'_symmetry_cell_setting' value 'Triclinic' changed to 'triclinic'
according to /home/saulius/struct/CIF-dictionaries/cif_core.dic
dictionary named 'cif_core.dic' version 2.4.2 from
2011-04-26.

'_atom_sites_solution_primary' value 'Direct' changed to
'direct' according to
/home/saulius/struct/CIF-dictionaries/cif_core.dic dictionary named
'cif_core.dic' version 2.4.2 from 2011-04-26.

Automatic conversion script
Id: cif_fix_values 1891 2012-01-12 08:04:46Z andrius 
;
_cod_original_formula_sum 'C56.28 H47.55 B1 Cl2.55 F24 Ir1 N2 O2 P1'
_cod_database_code 4081469

loop_
_symmetry_equiv_pos_as_xyz
x,y,z

loop_
_atom_site_label
_atom_site_type_symbol
_atom_site_fract_x
_atom_site_fract_y
_atom_site_fract_z
_atom_site_U_iso_or_equiv
_atom_site_occupancy
_atom_site_adp_type
_atom_site_refinement_flags_posn
_atom_site_refinement_flags_adp
_atom_site_refinement_flags_occupancy
_atom_site_disorder_assembly
_atom_site_disorder_group
Ir1 Ir -0.13379(5) -0.17530(3) 0.87158(4) 0.0154 1.0000 Uani . . . . .
Ir2 Ir -0.17215(5) -0.29393(3) 0.80948(4) 0.0158 1.0000 Uani . . . . .
P1 P -0.19895(12) -0.15823(9) 1.00009(9) 0.0168 1.0000 Uani . . . . .
P2 P -0.11087(11) -0.30910(9) 0.68019(9) 0.0161 1.0000 Uani . . . . .
N1 N -0.0042(4) -0.0806(3) 0.8275(3) 0.0211 1.0000 Uani . . . . .
N2 N -0.2963(4) -0.3903(3) 0.8548(3) 0.0200 1.0000 Uani . . . . .
N3 N -0.2232(4) -0.0778(3) 0.7956(3) 0.0239 1.0000 Uani . . . . .
N4 N -0.0919(4) -0.3968(3) 0.8892(3) 0.0244 1.0000 Uani . . . . .
O1 O 0.1056(3) 0.0206(2) 0.8211(2) 0.0310 1.0000 Uani . . . . .
O2 O -0.1221(3) -0.0949(2) 1.0127(2) 0.0191 1.0000 Uani . . . . .
O3 O -0.3931(3) -0.5095(2) 0.8753(3) 0.0385 1.0000 Uani . . . . .
O4 O -0.1895(3) -0.3762(2) 0.6727(2) 0.0193 1.0000 Uani . . . . .
C1 C 0.0889(5) -0.0651(4) 0.7417(4) 0.0305 1.0000 Uani . . . . .
C2 C 0.0494(4) -0.0221(3) 0.6624(2) 0.0442 1.0000 Uani . . . . .
C3 C 0.1461(5) -0.0156(6) 0.5772(3) 0.0784 1.0000 Uani . . . . .
C4 C -0.0010(5) 0.0681(3) 0.6586(3) 0.0625 1.0000 Uani . . . . .
C5 C 0.1715(3) -0.0066(3) 0.7476(3) 0.0372 1.0000 Uani . . . . .
C6 C 0.0111(4) -0.0300(3) 0.8623(3) 0.0210 1.0000 Uani . . . . .
C7 C -0.0650(4) -0.0126(3) 0.9438(4) 0.0204 1.0000 Uani . . . . .
C8 C 0.0005(5) 0.0196(4) 0.9861(4) 0.0287 1.0000 Uani . . . . .
C9 C -0.1475(5) 0.0560(4) 0.9160(4) 0.0308 1.0000 Uani . . . . .
C10 C -0.3393(4) -0.1195(4) 1.0329(4) 0.0243 1.0000 Uani . . . . .
C11 C -0.4154(5) -0.1282(4) 0.9955(4) 0.0282 1.0000 Uani . . . . .
C12 C -0.5237(5) -0.1008(5) 1.0258(5) 0.0381 1.0000 Uani . . . . .
C13 C -0.5537(5) -0.0621(4) 1.0918(5) 0.0398 1.0000 Uani . . . . .
C14 C -0.4791(5) -0.0532(4) 1.1248(5) 0.0424 1.0000 Uani . . . . .
C15 C -0.3710(5) -0.0837(4) 1.0988(4) 0.0351 1.0000 Uani . . . . .
C16 C -0.1985(4) -0.2599(4) 1.0924(3) 0.0218 1.0000 Uani . . . . .
C17 C -0.2711(5) -0.3295(3) 1.1156(3) 0.0363 1.0000 Uani . . . . .
C18 C -0.2667(5) -0.4111(4) 1.1810(4) 0.0453 1.0000 Uani . . . . .
C19 C -0.1890(6) -0.4232(4) 1.2231(4) 0.0446 1.0000 Uani . . . . .
C20 C -0.1175(5) -0.3535(5) 1.1991(4) 0.0540 1.0000 Uani . . . . .
C21 C -0.1196(6) -0.2717(5) 1.1349(4) 0.0495 1.0000 Uani . . . . .
C22 C -0.3929(5) -0.4025(4) 0.9386(4) 0.0276 1.0000 Uani . . . . .
C23 C -0.4700(3) -0.3254(2) 0.9264(2) 0.0325 1.0000 Uani . . . . .
C24 C -0.5613(3) -0.3344(3) 1.0140(3) 0.0479 1.0000 Uani . . . . .
C25 C -0.5167(4) -0.3137(4) 0.8525(4) 0.0592 1.0000 Uani . . . . .
C26 C -0.4419(5) -0.4959(3) 0.9596(3) 0.0474 1.0000 Uani . . . . .
C27 C -0.3091(5) -0.4494(3) 0.8242(3) 0.0235 1.0000 Uani . . . . .
C28 C -0.2369(4) -0.4614(3) 0.7386(3) 0.0206 1.0000 Uani . . . . .
C29 C -0.1473(5) -0.5264(4) 0.7566(4) 0.0268 1.0000 Uani . . . . .
C30 C -0.3103(5) -0.4922(4) 0.7013(4) 0.0279 1.0000 Uani . . . . .
C31 C -0.1208(4) -0.2110(3) 0.5889(3) 0.0197 1.0000 Uani . . . . .
C32 C -0.2159(5) -0.1947(4) 0.5696(4) 0.0428 1.0000 Uani . . . . .
C33 C -0.2276(5) -0.1150(3) 0.5014(4) 0.0459 1.0000 Uani . . . . .
C34 C -0.1413(5) -0.0528(4) 0.4568(4) 0.0342 1.0000 Uani . . . . .
C35 C -0.0436(4) -0.0682(3) 0.4757(3) 0.0434 1.0000 Uani . . . . .
C36 C -0.0325(4) -0.1478(3) 0.5408(3) 0.0336 1.0000 Uani . . . . .
C37 C 0.0299(4) -0.3432(3) 0.6432(3) 0.0203 1.0000 Uani . . . . .
C38 C 0.0647(5) -0.3688(4) 0.5686(4) 0.0363 1.0000 Uani . . . . .
C39 C 0.1720(5) -0.3953(4) 0.5388(5) 0.0429 1.0000 Uani . . . . .
C40 C 0.2467(5) -0.3973(5) 0.5865(6) 0.0472 1.0000 Uani . . . . .
C41 C 0.2127(6) -0.3721(5) 0.6565(5) 0.0403 1.0000 Uani . . . . .
C42 C 0.1050(5) -0.3442(4) 0.6849(4) 0.0315 1.0000 Uani . . . . .
C43 C -0.2628(5) -0.0351(4) 0.7474(4) 0.0330 1.0000 Uani . . . . .
C44 C -0.3135(8) 0.0185(5) 0.6799(6) 0.0714 1.0000 Uani . . . . .
C45 C -0.0635(5) -0.4468(4) 0.9447(4) 0.0287 1.0000 Uani . . . . .
C46 C -0.0265(5) -0.5089(4) 1.0153(4) 0.0412 1.0000 Uani . . . . .
H11 H 0.1218 -0.1207 0.7418 0.0369 1.0000 Uiso R . . . .
H21 H -0.0089 -0.0625 0.6692 0.0532 1.0000 Uiso R . . . .
H31 H 0.1768 -0.0732 0.5818 0.1176 1.0000 Uiso R . . . .
H32 H 0.1195 0.0053 0.5282 0.1180 1.0000 Uiso R . . . .
H33 H 0.2033 0.0258 0.5660 0.1179 1.0000 Uiso R . . . .
H41 H -0.0421 0.0873 0.6179 0.0941 1.0000 Uiso R . . . .
H42 H 0.0565 0.1138 0.6395 0.0939 1.0000 Uiso R . . . .
H43 H -0.0525 0.0621 0.7173 0.0938 1.0000 Uiso R . . . .
H51 H 0.2331 -0.0414 0.7616 0.0449 1.0000 Uiso R . . . .
H52 H 0.1973 0.0461 0.6936 0.0449 1.0000 Uiso R . . . .
H81 H -0.0521 0.0293 1.0377 0.0422 1.0000 Uiso R . . . .
H82 H 0.0416 0.0749 0.9440 0.0429 1.0000 Uiso R . . . .
H83 H 0.0513 -0.0249 1.0043 0.0429 1.0000 Uiso R . . . .
H91 H -0.1860 0.0366 0.8863 0.0458 1.0000 Uiso R . . . .
H92 H -0.1077 0.1125 0.8755 0.0461 1.0000 Uiso R . . . .
H93 H -0.2020 0.0640 0.9680 0.0459 1.0000 Uiso R . . . .
H111 H -0.3946 -0.1531 0.9518 0.0340 1.0000 Uiso R . . . .
H121 H -0.5757 -0.1092 1.0026 0.0462 1.0000 Uiso R . . . .
H131 H -0.6255 -0.0427 1.1118 0.0478 1.0000 Uiso R . . . .
H141 H -0.4989 -0.0257 1.1671 0.0507 1.0000 Uiso R . . . .
H151 H -0.3203 -0.0800 1.1246 0.0419 1.0000 Uiso R . . . .
H171 H -0.3227 -0.3211 1.0858 0.0434 1.0000 Uiso R . . . .
H181 H -0.3157 -0.4578 1.1957 0.0540 1.0000 Uiso R . . . .
H191 H -0.1856 -0.4788 1.2679 0.0538 1.0000 Uiso R . . . .
H201 H -0.0657 -0.3603 1.2278 0.0651 1.0000 Uiso R . . . .
H211 H -0.0690 -0.2252 1.1194 0.0595 1.0000 Uiso R . . . .
H221 H -0.3659 -0.4058 0.9863 0.0336 1.0000 Uiso R . . . .
H231 H -0.4237 -0.2718 0.9080 0.0392 1.0000 Uiso R . . . .
H241 H -0.5297 -0.3525 1.0602 0.0721 1.0000 Uiso R . . . .
H242 H -0.6152 -0.3789 1.0282 0.0719 1.0000 Uiso R . . . .
H243 H -0.5958 -0.2785 1.0121 0.0727 1.0000 Uiso R . . . .
H251 H -0.5646 -0.2635 0.8456 0.0889 1.0000 Uiso R . . . .
H252 H -0.5609 -0.3666 0.8680 0.0887 1.0000 Uiso R . . . .
H253 H -0.4555 -0.3041 0.7972 0.0888 1.0000 Uiso R . . . .
H261 H -0.4203 -0.5420 1.0058 0.0573 1.0000 Uiso R . . . .
H262 H -0.5217 -0.4966 0.9746 0.0566 1.0000 Uiso R . . . .
H291 H -0.1841 -0.5821 0.8001 0.0400 1.0000 Uiso R . . . .
H292 H -0.1003 -0.5054 0.7790 0.0396 1.0000 Uiso R . . . .
H293 H -0.1021 -0.5346 0.7022 0.0397 1.0000 Uiso R . . . .
H301 H -0.3692 -0.4516 0.6946 0.0419 1.0000 Uiso R . . . .
H302 H -0.3427 -0.5516 0.7415 0.0416 1.0000 Uiso R . . . .
H303 H -0.2648 -0.4951 0.6442 0.0412 1.0000 Uiso R . . . .
H321 H -0.2753 -0.2368 0.6007 0.0506 1.0000 Uiso R . . . .
H331 H -0.2925 -0.1049 0.4868 0.0545 1.0000 Uiso R . . . .
H341 H -0.1479 0.0000 0.4125 0.0407 1.0000 Uiso R . . . .
H351 H 0.0145 -0.0252 0.4451 0.0523 1.0000 Uiso R . . . .
H361 H 0.0349 -0.1584 0.5521 0.0414 1.0000 Uiso R . . . .
H381 H 0.0151 -0.3669 0.5400 0.0445 1.0000 Uiso R . . . .
H391 H 0.1962 -0.4126 0.4900 0.0510 1.0000 Uiso R . . . .
H401 H 0.3188 -0.4173 0.5691 0.0572 1.0000 Uiso R . . . .
H411 H 0.2594 -0.3736 0.6874 0.0483 1.0000 Uiso R . . . .
H421 H 0.0825 -0.3252 0.7327 0.0384 1.0000 Uiso R . . . .
H441 H -0.3792 0.0445 0.7079 0.1067 1.0000 Uiso R . . . .
H442 H -0.3331 -0.0185 0.6543 0.1074 1.0000 Uiso R . . . .
H443 H -0.2613 0.0658 0.6344 0.1072 1.0000 Uiso R . . . .
H461 H -0.0162 -0.4773 1.0495 0.0621 1.0000 Uiso R . . . .
H462 H -0.0802 -0.5575 1.0535 0.0623 1.0000 Uiso R . . . .
H463 H 0.0432 -0.5320 0.9896 0.0614 1.0000 Uiso R . . . .
B1 B 0.5507(5) 0.4082(4) 0.5223(4) 0.0203 1.0000 Uani . . . . .
C47 C 0.6661(4) 0.3971(3) 0.5457(3) 0.0184 1.0000 Uani . . . . .
C48 C 0.6771(4) 0.3309(3) 0.6208(4) 0.0207 1.0000 Uani . . . . .
C49 C 0.7775(4) 0.3157(3) 0.6373(3) 0.0205 1.0000 Uani . . . . .
C50 C 0.8736(4) 0.3693(3) 0.5768(3) 0.0201 1.0000 Uani . . . . .
C51 C 0.8660(5) 0.4360(4) 0.5010(3) 0.0238 1.0000 Uani . . . . .
C52 C 0.7639(4) 0.4487(4) 0.4855(3) 0.0212 1.0000 Uani . . . . .
C53 C 0.7815(5) 0.2460(3) 0.7212(4) 0.0353 1.0000 Uani . . . . .
C54 C 0.9616(5) 0.4979(5) 0.4378(4) 0.0346 1.0000 Uani . . . . .
C55 C 0.5373(4) 0.5073(3) 0.4562(3) 0.0234 1.0000 Uani . . . . .
C56 C 0.5863(5) 0.5839(4) 0.4508(4) 0.0383 1.0000 Uani . . . . .
C57 C 0.5782(5) 0.6686(3) 0.3871(4) 0.0490 1.0000 Uani . . . . .
C58 C 0.5180(5) 0.6805(3) 0.3331(4) 0.0572 1.0000 Uani . . . . .
C59 C 0.4646(6) 0.6076(4) 0.3415(4) 0.0474 1.0000 Uani . . . . .
C60 C 0.4765(5) 0.5219(4) 0.3996(4) 0.0313 1.0000 Uani . . . . .
C61 C 0.6484(6) 0.7476(3) 0.3721(4) 0.0656 1.0000 Uani . . . . .
C62 C 0.4022(7) 0.6177(7) 0.2812(5) 0.0774 1.0000 Uani . . . . .
C63 C 0.5589(4) 0.3346(3) 0.4765(4) 0.0233 1.0000 Uani . . . . .
C64 C 0.6134(4) 0.3551(3) 0.3854(3) 0.0395 1.0000 Uani . . . . .
C65 C 0.6229(5) 0.2935(4) 0.3452(3) 0.0572 1.0000 Uani . . . . .
C66 C 0.5876(5) 0.2056(3) 0.3956(4) 0.0500 1.0000 Uani . . . . .
C67 C 0.5378(4) 0.1828(3) 0.4858(3) 0.0269 1.0000 Uani . . . . .
C68 C 0.5225(4) 0.2443(3) 0.5262(4) 0.0214 1.0000 Uani . . . . .
C69 C 0.6715(9) 0.3237(5) 0.2432(5) 0.0935 1.0000 Uani . . . . .
C70 C 0.4943(4) 0.0904(3) 0.5390(3) 0.0318 1.0000 Uani . . . . .
C71 C 0.4390(4) 0.3889(3) 0.6114(3) 0.0194 1.0000 Uani . . . . .
C72 C 0.3380(4) 0.3554(3) 0.6169(4) 0.0230 1.0000 Uani . . . . .
C73 C 0.2423(4) 0.3430(3) 0.6908(3) 0.0298 1.0000 Uani D U . . .
C74 C 0.2409(5) 0.3648(4) 0.7602(4) 0.0290 1.0000 Uani . . . . .
C75 C 0.3364(4) 0.4008(4) 0.7561(4) 0.0232 1.0000 Uani . . . . .
C76 C 0.4354(4) 0.4109(3) 0.6838(3) 0.0207 1.0000 Uani . . . . .
C78 C 0.3351(5) 0.4271(4) 0.8310(4) 0.0325 1.0000 Uani . . . . .
F1 F 0.7276(3) 0.1687(2) 0.7434(3) 0.0479 1.0000 Uani . . . . .
F2 F 0.7234(3) 0.26917(19) 0.79253(17) 0.0606 1.0000 Uani . . . . .
F3 F 0.8813(2) 0.2294(2) 0.7252(3) 0.0777 1.0000 Uani . . . . .
F4 F 0.9831(3) 0.5063(3) 0.3542(2) 0.0435 1.0000 Uani . . . . .
F5 F 1.0515(4) 0.4825(4) 0.4596(3) 0.0832 1.0000 Uani . . . . .
F6 F 0.9412(4) 0.5829(3) 0.4349(4) 0.0645 1.0000 Uani . . . . .
F7 F 0.7129(6) 0.7867(3) 0.2886(3) 0.1360 1.0000 Uani . . . . .
F8 F 0.7168(5) 0.7305(3) 0.4175(6) 0.1268 1.0000 Uani . . . . .
F9 F 0.5862(4) 0.8122(3) 0.3967(3) 0.0638 1.0000 Uani . . . . .
F10 F 0.3950(6) 0.6979(4) 0.2292(4) 0.1240 1.0000 Uani . . . . .
F11 F 0.2951(3) 0.5843(5) 0.3277(3) 0.1039 1.0000 Uani . . . . .
F12 F 0.4441(4) 0.5698(4) 0.2296(3) 0.0914 1.0000 Uani . . . . .
F13 F 0.7695(7) 0.3620(5) 0.2140(4) 0.1513 1.0000 Uani . . . . .
F14 F 0.6204(7) 0.3937(3) 0.2017(3) 0.1272 1.0000 Uani . . . . .
F15 F 0.6600(6) 0.2651(3) 0.2135(3) 0.1102 1.0000 Uani . . . . .
F16 F 0.4168(6) 0.0648(3) 0.5188(5) 0.1170 1.0000 Uani . . . . .
F17 F 0.4486(5) 0.0697(3) 0.6261(3) 0.0792 1.0000 Uani . . . . .
F18 F 0.5727(4) 0.0287(3) 0.5354(3) 0.0683 1.0000 Uani . . . . .
F22 F 0.4187(4) 0.3937(4) 0.8603(3) 0.0719 1.0000 Uani . . . . .
F23 F 0.2380(4) 0.4159(6) 0.8930(4) 0.1312 1.0000 Uani . . . . .
F24 F 0.3637(6) 0.5098(3) 0.8055(4) 0.0839 1.0000 Uani . . . . .
H481 H 0.6139 0.2929 0.6642 0.0255 1.0000 Uiso R . . . .
H501 H 0.9415 0.3599 0.5877 0.0236 1.0000 Uiso R . . . .
H521 H 0.7623 0.4934 0.4326 0.0246 1.0000 Uiso R . . . .
H561 H 0.6248 0.5787 0.4886 0.0457 1.0000 Uiso R . . . .
H581 H 0.5137 0.7365 0.2911 0.0690 1.0000 Uiso R . . . .
H601 H 0.4438 0.4728 0.3987 0.0379 1.0000 Uiso R . . . .
H641 H 0.6429 0.4131 0.3509 0.0468 1.0000 Uiso R . . . .
H661 H 0.5982 0.1612 0.3698 0.0597 1.0000 Uiso R . . . .
H681 H 0.4883 0.2248 0.5875 0.0258 1.0000 Uiso R . . . .
H721 H 0.3354 0.3421 0.5694 0.0276 1.0000 Uiso R . . . .
H741 H 0.1767 0.3549 0.8108 0.0347 1.0000 Uiso R . . . .
H761 H 0.4996 0.4338 0.6850 0.0249 1.0000 Uiso R . . . .
C77 C 0.1356(3) 0.3024(3) 0.6913(3) 0.0436 0.450(9) Uani D U P 1 1
F19 F 0.1628(5) 0.2381(5) 0.6627(6) 0.0530 0.450(9) Uani D U P 1 1
F20 F 0.0912(7) 0.3632(4) 0.6404(8) 0.0653 0.450(9) Uani D U P 1 1
F21 F 0.0639(6) 0.2723(7) 0.7723(5) 0.0824 0.450(9) Uani D U P 1 1
C177 C 0.1292(3) 0.3021(3) 0.6990(3) 0.0437 0.550(9) Uani D U P 1 2
F119 F 0.0573(5) 0.3636(4) 0.6915(7) 0.0541 0.550(9) Uani D U P 1 2
F120 F 0.0904(5) 0.2390(4) 0.7749(5) 0.0656 0.550(9) Uani D U P 1 2
F121 F 0.1484(5) 0.2704(7) 0.6356(5) 0.0804 0.550(9) Uani D U P 1 2
B2 B 0.1379(5) 0.1308(3) 1.1493(4) 0.0172 1.0000 Uani . . . . .
C79 C 0.1225(4) 0.2041(3) 1.1970(3) 0.0185 1.0000 Uani . . . . .
C80 C 0.0487(3) 0.1846(3) 1.2838(3) 0.0232 1.0000 Uani . . . . .
C81 C 0.0228(3) 0.2483(2) 1.3233(2) 0.0251 1.0000 Uani . . . . .
C82 C 0.0686(4) 0.3351(3) 1.2758(3) 0.0319 1.0000 Uani . . . . .
C83 C 0.1427(4) 0.3561(3) 1.1891(3) 0.0311 1.0000 Uani D U . . .
C84 C 0.1678(5) 0.2912(4) 1.1506(4) 0.0263 1.0000 Uani . . . . .
C85 C -0.0560(4) 0.2261(2) 1.4166(2) 0.0385 1.0000 Uani . . . . .
C87 C 0.2510(4) 0.1508(3) 1.0618(3) 0.0188 1.0000 Uani . . . . .
C88 C 0.3497(4) 0.1768(4) 1.0652(3) 0.0221 1.0000 Uani . . . . .
C89 C 0.4522(4) 0.1847(3) 0.9985(3) 0.0221 1.0000 Uani . . . . .
C90 C 0.4603(4) 0.1649(4) 0.9237(4) 0.0250 1.0000 Uani . . . . .
C91 C 0.3618(5) 0.1402(4) 0.9200(4) 0.0248 1.0000 Uani . . . . .
C92 C 0.2613(4) 0.1325(3) 0.9868(3) 0.0228 1.0000 Uani . . . . .
C93 C 0.5516(3) 0.2138(3) 1.0041(3) 0.0285 1.0000 Uani . . . . .
C94 C 0.3677(5) 0.1152(4) 0.8428(4) 0.0318 1.0000 Uani . . . . .
C95 C 0.0220(4) 0.1393(3) 1.1276(3) 0.0195 1.0000 Uani . . . . .
C96 C 0.0082(4) 0.2100(3) 1.0541(3) 0.0193 1.0000 Uani . . . . .
C97 C -0.0936(4) 0.2253(3) 1.0413(4) 0.0206 1.0000 Uani . . . . .
C98 C -0.1870(4) 0.1710(4) 1.0999(3) 0.0223 1.0000 Uani . . . . .
C99 C -0.1740(4) 0.1013(3) 1.1718(3) 0.0207 1.0000 Uani . . . . .
C100 C -0.0739(5) 0.0856(3) 1.1870(3) 0.0231 1.0000 Uani . . . . .
C101 C -0.1074(4) 0.3009(3) 0.9631(3) 0.0251 1.0000 Uani . . . . .
C102 C -0.2754(5) 0.0403(4) 1.2402(4) 0.0317 1.0000 Uani . . . . .
C103 C 0.1532(4) 0.0294(4) 1.2142(4) 0.0232 1.0000 Uani . . . . .
C104 C 0.1221(4) -0.0461(3) 1.2039(3) 0.0288 1.0000 Uani . . . . .
C105 C 0.1445(3) -0.1325(2) 1.2506(2) 0.0316 1.0000 Uani D U . . .
C106 C 0.2032(4) -0.1467(3) 1.3089(3) 0.0350 1.0000 Uani . . . . .
C107 C 0.2380(4) -0.0726(4) 1.3174(3) 0.0345 1.0000 Uani . . . . .
C108 C 0.2135(5) 0.0128(4) 1.2713(4) 0.0278 1.0000 Uani . . . . .
C110 C 0.3077(5) -0.0866(4) 1.3761(4) 0.0461 1.0000 Uani . . . . .
F25 F -0.0133(4) 0.2428(4) 1.4683(2) 0.0781 1.0000 Uani . . . . .
F26 F -0.0981(5) 0.1448(3) 1.4535(3) 0.1046 1.0000 Uani . . . . .
F27 F -0.1396(3) 0.2804(2) 1.4210(2) 0.0719 1.0000 Uani . . . . .
F31 F 0.6413(2) 0.1666(2) 0.9809(3) 0.0454 1.0000 Uani . . . . .
F32 F 0.5422(2) 0.2045(3) 1.0880(2) 0.0708 1.0000 Uani . . . . .
F33 F 0.5855(3) 0.29856(17) 0.9531(3) 0.0591 1.0000 Uani . . . . .
F34 F 0.4508(4) 0.1554(3) 0.7713(2) 0.0744 1.0000 Uani . . . . .
F35 F 0.2863(4) 0.1472(3) 0.8108(3) 0.0632 1.0000 Uani . . . . .
F36 F 0.3726(7) 0.0292(3) 0.8608(3) 0.1044 1.0000 Uani . . . . .
F37 F -0.1313(2) 0.27216(15) 0.90806(15) 0.0379 1.0000 Uani . . . . .
F38 F -0.0185(3) 0.3556(2) 0.9151(2) 0.0339 1.0000 Uani . . . . .
F39 F -0.19143(18) 0.35184(15) 0.98871(15) 0.0369 1.0000 Uani . . . . .
F40 F -0.2608(5) -0.0410(3) 1.2409(4) 0.0964 1.0000 Uani . . . . .
F41 F -0.3662(3) 0.0655(4) 1.2263(3) 0.1144 1.0000 Uani . . . . .
F42 F -0.2946(3) 0.0363(3) 1.3217(2) 0.0474 1.0000 Uani . . . . .
F46 F 0.4061(4) -0.1155(5) 1.3435(3) 0.1193 1.0000 Uani . . . . .
F47 F 0.2597(5) -0.1492(3) 1.4578(3) 0.0822 1.0000 Uani . . . . .
F48 F 0.3218(3) -0.0154(2) 1.3916(2) 0.0658 1.0000 Uani . . . . .
H801 H 0.0146 0.1276 1.3159 0.0270 1.0000 Uiso R . . . .
H821 H 0.0504 0.3779 1.3025 0.0383 1.0000 Uiso R . . . .
H841 H 0.2178 0.3071 1.0916 0.0317 1.0000 Uiso R . . . .
H881 H 0.3474 0.1879 1.1141 0.0259 1.0000 Uiso R . . . .
H901 H 0.5294 0.1679 0.8793 0.0295 1.0000 Uiso R . . . .
H921 H 0.1962 0.1145 0.9818 0.0270 1.0000 Uiso R . . . .
H961 H 0.0717 0.2486 1.0130 0.0229 1.0000 Uiso R . . . .
H981 H -0.2565 0.1809 1.0913 0.0268 1.0000 Uiso R . . . .
H1001 H -0.0701 0.0387 1.2366 0.0276 1.0000 Uiso R . . . .
H1041 H 0.0842 -0.0381 1.1650 0.0348 1.0000 Uiso R . . . .
H1061 H 0.2198 -0.2046 1.3396 0.0419 1.0000 Uiso R . . . .
H1081 H 0.2382 0.0611 1.2792 0.0330 1.0000 Uiso R . . . .
C86 C 0.1962(3) 0.4527(2) 1.1362(2) 0.0384 0.719(7) Uani D U P 2 1
F28 F 0.1208(6) 0.5102(3) 1.1507(4) 0.0585 0.719(7) Uani D U P 2 1
F29 F 0.2363(5) 0.4673(3) 1.0502(3) 0.0432 0.719(7) Uani D U P 2 1
F30 F 0.2768(6) 0.4616(4) 1.1624(4) 0.0801 0.719(7) Uani D U P 2 1
C186 C 0.2100(5) 0.4462(4) 1.1378(3) 0.0395 0.281(7) Uani D U P 2 2
F128 F 0.3138(7) 0.4332(5) 1.1312(7) 0.0590 0.281(7) Uani D U P 2 2
F129 F 0.1699(8) 0.4999(5) 1.1804(6) 0.0453 0.281(7) Uani D U P 2 2
F130 F 0.2030(10) 0.4811(6) 1.0592(7) 0.0796 0.281(7) Uani D U P 2 2
C109 C 0.1173(5) -0.2107(3) 1.2314(4) 0.0515 0.343(9) Uani D U P 3 1
F43 F 0.2036(8) -0.2249(7) 1.1701(8) 0.0745 0.343(9) Uani D U P 3 1
F44 F 0.0346(9) -0.1930(4) 1.2043(9) 0.0715 0.343(9) Uani D U P 3 1
F45 F 0.0928(11) -0.2816(6) 1.3035(8) 0.1007 0.343(9) Uani D U P 3 1
C209 C 0.0975(3) -0.2101(2) 1.2401(3) 0.0510 0.657(9) Uani D U P 3 2
F143 F -0.0113(6) -0.2060(4) 1.2618(6) 0.0776 0.657(9) Uani D U P 3 2
F144 F 0.1220(6) -0.2858(3) 1.2920(5) 0.0775 0.657(9) Uani D U P 3 2
F145 F 0.1409(8) -0.2047(3) 1.1580(4) 0.0975 0.657(9) Uani D U P 3 2
C111 C 0.1474(5) 0.7135(5) 0.9741(5) 0.0910 1.0000 Uani . . . . .
Cl1 Cl 0.17920(13) 0.68011(11) 0.88730(14) 0.0807 1.0000 Uani . . . . .
Cl2 Cl 0.20056(16) 0.82439(12) 0.94342(13) 0.0803 1.0000 Uani . . . . .
H1111 H 0.0683 0.7099 1.0029 0.1090 1.0000 Uiso R . . . .
H1112 H 0.1825 0.6750 1.0152 0.1090 1.0000 Uiso R . . . .
C112 C 0.4309(6) 0.8010(4) 0.5852(4) 0.0714 1.0000 Uani . . . . .
Cl3 Cl 0.3699(3) 0.83901(17) 0.67155(14) 0.1269 1.0000 Uani . . . . .
Cl4 Cl 0.49516(12) 0.69877(10) 0.62062(11) 0.0653 1.0000 Uani . . . . .
H1121 H 0.3735 0.7927 0.5631 0.0861 1.0000 Uiso R . . . .
H1122 H 0.4867 0.8460 0.5371 0.0859 1.0000 Uiso R . . . .
C113 C 0.3609(19) 0.3154(8) 0.3277(9) 0.0926 0.348(4) Uani D U P 4 1
Cl5 Cl 0.3703(7) 0.2284(5) 0.2851(6) 0.0955 0.348(4) Uani D U P 4 1
Cl6 Cl 0.2694(6) 0.2796(6) 0.4387(5) 0.1063 0.348(4) Uani D U P 4 1
H1131 H 0.4337 0.3294 0.3252 0.1119 0.348(4) Uiso R . P 4 1
H1132 H 0.3330 0.3683 0.2922 0.1121 0.348(4) Uiso R . P 4 1
C213 C 0.3874(12) 0.2976(17) 0.321(3) 0.0900 0.202(4) Uani D U P 4 2
Cl105 Cl 0.3260(13) 0.1998(7) 0.3324(10) 0.0940 0.202(4) Uani D U P 4 2
Cl106 Cl 0.2884(9) 0.3535(8) 0.3794(9) 0.1001 0.202(4) Uani D U P 4 2
H2131 H 0.4490 0.2831 0.3437 0.1091 0.202(4) Uiso R . P 4 2
H2132 H 0.4151 0.3356 0.2584 0.1090 0.202(4) Uiso R . P 4 2

loop_
_atom_site_aniso_label
_atom_site_aniso_U_11
_atom_site_aniso_U_22
_atom_site_aniso_U_33
_atom_site_aniso_U_23
_atom_site_aniso_U_13
_atom_site_aniso_U_12
Ir1 0.01701(10) 0.01509(10) 0.01611(10) -0.00715(8) -0.00598(8) -0.00101(8)
Ir2 0.01744(10) 0.01524(10) 0.01691(10) -0.00747(8) -0.00645(8) -0.00093(8)
P1 0.0196(6) 0.0154(5) 0.0150(5) -0.0052(4) -0.0053(5) -0.0015(4)
P2 0.0169(5) 0.0162(5) 0.0189(6) -0.0093(5) -0.0075(5) 0.0015(4)
N1 0.0198(18) 0.0198(19) 0.022(2) -0.0061(16) -0.0048(16) -0.0071(14)
N2 0.0223(19) 0.0213(19) 0.0181(18) -0.0088(15) -0.0068(15) -0.0012(14)
N3 0.0276(19) 0.0178(16) 0.0275(19) -0.0083(14) -0.0111(15) 0.0019(13)
N4 0.031(2) 0.0246(19) 0.027(2) -0.0147(16) -0.0153(16) 0.0000(14)
O1 0.0293(14) 0.0329(16) 0.0295(14) -0.0144(12) -0.0010(11) -0.0164(11)
O2 0.0217(16) 0.0175(15) 0.0209(15) -0.0106(12) -0.0059(12) -0.0020(12)
O3 0.0433(19) 0.0292(15) 0.0367(17) -0.0154(13) 0.0026(13) -0.0200(13)
O4 0.0266(17) 0.0197(16) 0.0156(14) -0.0066(12) -0.0112(12) -0.0021(12)
C1 0.021(2) 0.045(3) 0.024(3) -0.020(2) 0.005(2) -0.010(2)
C2 0.044(2) 0.061(2) 0.0238(15) -0.0116(15) -0.0055(14) -0.0228(18)
C3 0.057(3) 0.144(6) 0.0268(19) -0.031(3) 0.0074(18) -0.049(3)
C4 0.076(3) 0.052(3) 0.045(2) 0.011(2) -0.029(2) -0.023(2)
C5 0.0260(16) 0.051(2) 0.0334(18) -0.0227(17) 0.0043(14) -0.0181(15)
C6 0.0177(16) 0.0182(17) 0.0239(19) -0.0047(13) -0.0054(14) -0.0047(12)
C7 0.028(2) 0.0120(17) 0.034(2) -0.0130(17) -0.0201(19) 0.0009(15)
C8 0.034(3) 0.028(2) 0.036(3) -0.019(2) -0.015(2) -0.008(2)
C9 0.037(2) 0.016(2) 0.041(3) -0.0100(18) -0.016(2) 0.0041(16)
C10 0.022(2) 0.022(2) 0.029(2) -0.0144(17) -0.0023(18) 0.0009(16)
C11 0.022(2) 0.031(3) 0.035(3) -0.015(2) -0.012(2) 0.0047(19)
C12 0.022(3) 0.042(3) 0.048(4) -0.015(3) -0.012(2) 0.007(2)
C13 0.029(3) 0.034(2) 0.048(3) -0.020(2) 0.001(2) 0.0065(19)
C14 0.032(2) 0.047(3) 0.049(3) -0.032(2) -0.0004(19) 0.0065(19)
C15 0.029(2) 0.047(3) 0.034(2) -0.026(2) -0.0041(17) -0.0007(18)
C16 0.0226(18) 0.026(2) 0.0167(18) -0.0079(15) -0.0070(14) 0.0018(14)
C17 0.047(2) 0.0282(17) 0.031(2) -0.0038(16) -0.0142(18) -0.0094(15)
C18 0.057(3) 0.033(2) 0.036(2) -0.0040(17) -0.010(2) -0.0110(18)
C19 0.048(3) 0.036(2) 0.029(2) 0.0055(18) -0.007(2) -0.002(2)
C20 0.056(4) 0.052(3) 0.048(3) 0.005(2) -0.035(3) -0.005(3)
C21 0.067(4) 0.042(3) 0.041(3) 0.000(2) -0.032(3) -0.016(2)
C22 0.032(3) 0.025(2) 0.023(2) -0.007(2) -0.004(2) -0.012(2)
C23 0.0235(14) 0.0412(17) 0.0346(16) -0.0192(14) -0.0050(12) -0.0032(12)
C24 0.0331(18) 0.053(2) 0.048(2) -0.0261(19) 0.0084(16) -0.0099(16)
C25 0.042(2) 0.094(4) 0.066(3) -0.048(3) -0.031(2) 0.021(2)
C26 0.055(3) 0.042(2) 0.036(2) -0.0183(18) 0.0075(18) -0.026(2)
C27 0.032(2) 0.0166(16) 0.0223(18) -0.0076(14) -0.0089(16) -0.0033(14)
C28 0.023(2) 0.0164(19) 0.0188(19) -0.0076(16) -0.0005(16) -0.0042(15)
C29 0.027(2) 0.022(2) 0.036(2) -0.0106(17) -0.0172(18) 0.0070(15)
C30 0.029(3) 0.025(2) 0.037(3) -0.016(2) -0.015(2) 0.0018(19)
C31 0.0252(19) 0.0137(16) 0.0175(17) -0.0040(14) -0.0052(14) -0.0026(13)
C32 0.049(3) 0.0231(17) 0.051(3) 0.0081(18) -0.033(2) -0.0075(17)
C33 0.048(3) 0.0261(18) 0.065(3) 0.0009(19) -0.039(3) -0.0006(18)
C34 0.048(3) 0.0222(18) 0.0279(19) -0.0006(15) -0.0163(18) 0.0008(17)
C35 0.039(2) 0.031(2) 0.039(3) 0.0117(18) -0.0123(19) -0.0096(16)
C36 0.0244(16) 0.0320(19) 0.033(2) 0.0019(16) -0.0100(15) -0.0027(13)
C37 0.0174(19) 0.0205(19) 0.023(2) -0.0062(15) -0.0084(16) 0.0019(14)
C38 0.024(2) 0.049(3) 0.046(3) -0.033(2) -0.0076(18) 0.0072(17)
C39 0.033(2) 0.050(3) 0.050(3) -0.033(3) -0.005(2) 0.009(2)
C40 0.017(2) 0.043(3) 0.075(4) -0.026(3) -0.006(3) 0.009(2)
C41 0.028(3) 0.047(4) 0.044(4) -0.014(3) -0.015(3) 0.007(2)
C42 0.025(3) 0.040(3) 0.029(3) -0.012(2) -0.010(2) 0.003(2)
C43 0.045(3) 0.028(2) 0.040(2) -0.0170(18) -0.029(2) 0.0132(19)
C44 0.119(7) 0.053(4) 0.088(5) -0.034(3) -0.089(5) 0.042(4)
C45 0.038(2) 0.0229(17) 0.0262(17) -0.0092(14) -0.0099(15) -0.0043(14)
C46 0.059(3) 0.036(2) 0.0345(19) -0.0061(16) -0.0298(19) 0.0017(18)
B1 0.0177(19) 0.024(2) 0.022(2) -0.0115(16) -0.0066(15) 0.0016(15)
C47 0.0179(18) 0.0178(17) 0.0168(16) -0.0068(13) -0.0020(14) -0.0006(13)
C48 0.0147(16) 0.0232(18) 0.027(2) -0.0124(15) -0.0074(14) 0.0004(13)
C49 0.0223(18) 0.0170(16) 0.0196(17) -0.0051(13) -0.0056(14) -0.0007(13)
C50 0.0139(16) 0.0236(18) 0.025(2) -0.0129(15) -0.0053(14) 0.0003(13)
C51 0.026(2) 0.030(2) 0.0152(17) -0.0067(15) -0.0079(15) -0.0045(17)
C52 0.0134(17) 0.028(2) 0.0202(18) -0.0074(15) -0.0040(14) -0.0012(14)
C53 0.038(2) 0.024(2) 0.045(2) -0.0020(17) -0.025(2) -0.0074(17)
C54 0.0173(19) 0.052(3) 0.028(2) -0.007(2) -0.0050(18) -0.0115(19)
C55 0.026(2) 0.0186(17) 0.0227(18) -0.0081(14) -0.0048(15) 0.0028(14)
C56 0.039(2) 0.0255(19) 0.055(3) -0.018(2) -0.019(2) 0.0066(16)
C57 0.061(3) 0.0216(16) 0.055(3) -0.0117(18) -0.013(2) 0.0058(16)
C58 0.063(3) 0.037(2) 0.046(3) 0.000(2) -0.011(2) 0.022(2)
C59 0.054(3) 0.045(3) 0.025(2) -0.0023(18) -0.0102(19) 0.026(2)
C60 0.029(2) 0.042(3) 0.025(2) -0.0125(18) -0.0138(17) 0.0109(19)
C61 0.080(4) 0.033(2) 0.068(3) -0.019(2) -0.006(3) 0.001(2)
C62 0.065(4) 0.113(6) 0.036(3) -0.010(3) -0.026(3) 0.048(4)
C63 0.0197(17) 0.0240(18) 0.030(2) -0.0150(15) -0.0076(14) 0.0013(13)
C64 0.050(3) 0.0301(19) 0.029(2) -0.0168(16) 0.0075(18) -0.0102(19)
C65 0.070(4) 0.048(3) 0.041(2) -0.030(2) 0.016(2) -0.015(2)
C66 0.070(4) 0.033(2) 0.042(2) -0.027(2) 0.004(2) -0.009(2)
C67 0.0247(17) 0.0201(17) 0.034(2) -0.0110(15) -0.0058(15) -0.0016(13)
C68 0.019(2) 0.025(2) 0.024(2) -0.0140(18) -0.0068(17) 0.0020(16)
C69 0.141(8) 0.059(4) 0.055(3) -0.034(3) 0.017(4) -0.024(4)
C70 0.039(2) 0.0194(16) 0.039(2) -0.0113(15) -0.0146(19) -0.0018(15)
C71 0.0228(19) 0.0194(17) 0.0199(17) -0.0091(14) -0.0103(14) 0.0022(13)
C72 0.020(2) 0.025(2) 0.034(3) -0.016(2) -0.0165(19) 0.0016(17)
C73 0.017(2) 0.033(3) 0.044(3) -0.019(2) -0.0118(19) 0.0020(17)
C74 0.024(2) 0.036(3) 0.028(2) -0.016(2) -0.0060(19) 0.0026(19)
C75 0.021(2) 0.026(2) 0.025(2) -0.0132(16) -0.0070(16) 0.0023(15)
C76 0.0144(16) 0.0258(18) 0.0232(17) -0.0115(14) -0.0046(13) -0.0022(12)
C78 0.028(2) 0.048(3) 0.025(2) -0.019(2) -0.0068(17) 0.0012(19)
F1 0.059(2) 0.0194(11) 0.063(2) 0.0037(12) -0.0358(18) -0.0111(11)
F2 0.100(2) 0.0464(14) 0.0296(11) -0.0039(10) -0.0246(13) -0.0058(14)
F3 0.0433(15) 0.0603(18) 0.097(3) 0.0352(19) -0.0508(17) -0.0189(14)
F4 0.0393(18) 0.058(2) 0.0220(14) -0.0058(13) -0.0031(13) -0.0142(14)
F5 0.048(2) 0.140(4) 0.0451(19) 0.004(2) -0.0223(17) -0.054(2)
F6 0.058(2) 0.0420(18) 0.073(3) -0.0177(18) 0.0022(19) -0.0201(16)
F7 0.188(6) 0.076(3) 0.092(3) -0.037(2) 0.036(3) -0.063(3)
F8 0.067(3) 0.056(3) 0.250(9) -0.032(4) -0.068(4) -0.015(2)
F9 0.069(2) 0.049(2) 0.080(3) -0.0336(19) -0.026(2) 0.0148(17)
F10 0.157(6) 0.112(4) 0.080(3) 0.002(3) -0.068(4) 0.062(4)
F11 0.060(2) 0.190(5) 0.058(2) -0.032(3) -0.0370(18) 0.027(3)
F12 0.087(3) 0.140(4) 0.055(2) -0.034(2) -0.043(2) 0.038(3)
F13 0.146(6) 0.151(6) 0.054(3) -0.007(4) 0.049(3) 0.011(5)
F14 0.240(7) 0.081(3) 0.050(2) -0.024(2) -0.029(3) -0.024(4)
F15 0.178(6) 0.084(3) 0.054(2) -0.043(2) -0.003(3) 0.005(3)
F16 0.151(5) 0.050(3) 0.173(6) 0.017(3) -0.132(5) -0.045(3)
F17 0.113(4) 0.0359(19) 0.054(2) -0.0145(17) 0.017(2) -0.027(2)
F18 0.078(3) 0.0393(19) 0.075(3) -0.0166(18) -0.023(2) 0.0252(18)
F22 0.0459(18) 0.141(4) 0.066(2) -0.070(3) -0.0294(17) 0.010(2)
F23 0.046(2) 0.282(9) 0.112(4) -0.162(6) 0.029(2) -0.047(3)
F24 0.159(4) 0.053(2) 0.067(3) -0.0313(19) -0.057(3) -0.008(2)
C77 0.020(2) 0.058(3) 0.062(3) -0.037(3) -0.006(2) -0.006(2)
F19 0.034(3) 0.051(3) 0.096(5) -0.043(3) -0.029(3) -0.003(2)
F20 0.042(3) 0.054(3) 0.103(5) -0.011(3) -0.045(3) -0.007(2)
F21 0.028(2) 0.158(6) 0.083(4) -0.089(4) 0.015(2) -0.033(3)
C177 0.021(2) 0.058(3) 0.062(3) -0.037(2) -0.006(2) -0.0062(19)
F119 0.031(3) 0.052(3) 0.098(5) -0.039(3) -0.031(3) 0.001(2)
F120 0.042(3) 0.049(3) 0.103(4) -0.008(3) -0.040(3) -0.012(2)
F121 0.028(2) 0.157(6) 0.085(4) -0.093(4) 0.009(2) -0.032(3)
B2 0.0200(19) 0.0138(16) 0.0180(17) -0.0044(13) -0.0082(14) 0.0002(13)
C79 0.0188(16) 0.0209(16) 0.0179(15) -0.0084(12) -0.0077(13) 0.0025(12)
C80 0.0272(17) 0.0216(14) 0.0217(14) -0.0087(11) -0.0089(12) 0.0013(12)
C81 0.0256(15) 0.0262(14) 0.0220(13) -0.0118(11) -0.0031(12) 0.0006(12)
C82 0.041(2) 0.0244(16) 0.0329(18) -0.0143(13) -0.0127(16) 0.0041(15)
C83 0.042(3) 0.0212(18) 0.033(2) -0.0116(15) -0.0150(18) 0.0026(16)
C84 0.029(3) 0.022(2) 0.027(2) -0.0059(18) -0.012(2) 0.0001(18)
C85 0.053(2) 0.0276(15) 0.0253(15) -0.0136(13) 0.0021(15) -0.0011(15)
C87 0.0136(16) 0.0208(17) 0.0215(18) -0.0077(14) -0.0058(14) 0.0012(13)
C88 0.018(2) 0.029(2) 0.020(2) -0.0119(18) -0.0054(17) 0.0055(17)
C89 0.019(2) 0.028(2) 0.0244(18) -0.0139(16) -0.0079(15) -0.0014(16)
C90 0.0139(18) 0.030(2) 0.031(2) -0.013(2) -0.0031(17) -0.0023(16)
C91 0.026(2) 0.027(2) 0.021(2) -0.0098(15) -0.0063(17) -0.0013(15)
C92 0.0237(19) 0.0245(18) 0.0244(18) -0.0106(14) -0.0108(15) -0.0009(14)
C93 0.0118(14) 0.0377(18) 0.0376(17) -0.0197(15) -0.0024(12) -0.0050(12)
C94 0.037(3) 0.033(2) 0.028(2) -0.0157(17) -0.0093(19) 0.0005(18)
C95 0.0183(18) 0.0220(19) 0.0254(19) -0.0133(16) -0.0112(15) 0.0025(14)
C96 0.0236(19) 0.0144(15) 0.0162(16) -0.0037(12) -0.0042(13) -0.0015(12)
C97 0.0212(18) 0.0211(17) 0.0250(19) -0.0122(14) -0.0108(15) 0.0025(13)
C98 0.024(2) 0.0254(19) 0.0211(18) -0.0077(15) -0.0126(16) 0.0013(14)
C99 0.0154(18) 0.0240(19) 0.0203(19) -0.0083(15) -0.0015(14) -0.0061(14)
C100 0.031(2) 0.0214(19) 0.0190(17) -0.0078(15) -0.0095(16) -0.0006(16)
C101 0.0293(19) 0.0200(17) 0.0250(16) -0.0043(13) -0.0124(14) 0.0008(13)
C102 0.032(3) 0.037(2) 0.023(2) -0.0058(18) -0.0074(19) -0.0112(19)
C103 0.0192(18) 0.029(2) 0.0250(19) -0.0129(16) -0.0095(15) 0.0060(15)
C104 0.0304(19) 0.0197(16) 0.039(2) -0.0095(15) -0.0171(17) 0.0037(13)
C105 0.0350(18) 0.0235(15) 0.0362(18) -0.0088(14) -0.0155(15) 0.0061(12)
C106 0.037(2) 0.0274(16) 0.0304(18) -0.0015(15) -0.0123(16) 0.0093(14)
C107 0.0297(19) 0.047(2) 0.029(2) -0.0129(19) -0.0167(17) 0.0142(17)
C108 0.033(2) 0.029(2) 0.0237(19) -0.0132(16) -0.0108(17) 0.0091(17)
C110 0.046(3) 0.053(3) 0.040(3) -0.016(2) -0.022(2) 0.021(2)
F25 0.102(3) 0.102(3) 0.0311(14) -0.0345(18) -0.0084(16) -0.018(2)
F26 0.164(5) 0.0422(16) 0.051(2) -0.0306(15) 0.055(2) -0.044(2)
F27 0.0679(19) 0.0697(19) 0.0479(15) -0.0255(14) 0.0157(14) 0.0175(15)
F31 0.0191(12) 0.0498(17) 0.066(2) -0.0177(15) -0.0195(13) 0.0092(11)
F32 0.0284(12) 0.156(4) 0.0444(15) -0.0501(19) -0.0113(11) -0.0191(17)
F33 0.0477(16) 0.0286(11) 0.115(3) -0.0195(16) -0.051(2) -0.0051(10)
F34 0.076(2) 0.119(3) 0.0233(12) -0.0284(16) 0.0042(13) -0.052(2)
F35 0.111(3) 0.0525(18) 0.053(2) -0.0280(15) -0.059(2) 0.036(2)
F36 0.254(8) 0.0368(19) 0.068(3) -0.0369(19) -0.100(4) 0.052(3)
F37 0.0584(15) 0.0311(10) 0.0321(10) -0.0077(8) -0.0277(10) -0.0032(9)
F38 0.0272(11) 0.0304(12) 0.0336(12) -0.0011(9) -0.0086(9) -0.0039(9)
F39 0.0280(10) 0.0322(10) 0.0412(11) -0.0082(9) -0.0096(8) 0.0122(8)
F40 0.116(4) 0.064(3) 0.077(3) -0.046(2) 0.044(3) -0.068(3)
F41 0.0174(14) 0.148(4) 0.082(3) 0.069(3) -0.0185(17) -0.0239(19)
F42 0.0403(19) 0.066(2) 0.0251(15) -0.0160(15) 0.0052(13) -0.0152(16)
F46 0.089(3) 0.226(6) 0.112(3) -0.116(4) -0.083(3) 0.109(4)
F47 0.139(4) 0.070(2) 0.0482(19) -0.0093(17) -0.061(2) 0.017(2)
F48 0.084(2) 0.067(2) 0.064(2) -0.0155(16) -0.0554(19) 0.0056(17)
C86 0.054(3) 0.019(2) 0.045(3) -0.0109(19) -0.021(2) -0.0011(19)
F28 0.076(3) 0.0218(18) 0.058(3) -0.0135(19) -0.002(3) 0.0020(19)
F29 0.061(3) 0.029(2) 0.034(2) -0.0062(16) -0.015(2) -0.0074(18)
F30 0.119(5) 0.042(3) 0.091(4) 0.017(3) -0.083(4) -0.038(3)
C186 0.055(3) 0.018(2) 0.046(3) -0.010(2) -0.019(3) 0.000(2)
F128 0.071(3) 0.024(2) 0.062(3) -0.011(2) -0.004(3) -0.003(2)
F129 0.062(3) 0.028(2) 0.039(2) -0.0099(19) -0.010(2) -0.009(2)
F130 0.119(5) 0.040(3) 0.089(4) 0.018(3) -0.083(4) -0.035(4)
C109 0.064(3) 0.019(2) 0.078(3) -0.011(2) -0.039(3) 0.002(2)
F43 0.067(3) 0.065(4) 0.121(5) -0.059(4) -0.040(4) 0.002(3)
F44 0.075(4) 0.0133(19) 0.143(6) -0.015(3) -0.071(4) -0.003(2)
F45 0.168(7) 0.046(3) 0.079(3) -0.025(3) -0.016(4) -0.048(4)
C209 0.065(3) 0.0176(16) 0.076(3) -0.0112(18) -0.038(3) 0.0032(17)
F143 0.066(3) 0.067(4) 0.124(5) -0.055(4) -0.039(4) 0.002(3)
F144 0.077(3) 0.0114(17) 0.146(6) -0.006(2) -0.065(4) 0.0020(18)
F145 0.168(7) 0.048(3) 0.076(3) -0.032(2) -0.018(4) -0.048(3)
C111 0.046(3) 0.091(5) 0.084(4) 0.022(4) -0.017(3) -0.006(3)
Cl1 0.0453(6) 0.0712(9) 0.1177(14) -0.0247(9) -0.0271(8) -0.0068(6)
Cl2 0.0832(10) 0.0716(9) 0.0896(11) -0.0257(8) -0.0444(9) 0.0290(8)
C112 0.082(4) 0.063(3) 0.063(3) -0.020(3) -0.025(3) 0.016(3)
Cl3 0.177(2) 0.0970(14) 0.0689(10) -0.0306(10) -0.0137(13) 0.0666(16)
Cl4 0.0574(7) 0.0641(7) 0.0837(9) -0.0308(7) -0.0341(7) 0.0144(6)
C113 0.125(7) 0.057(6) 0.136(6) -0.036(5) -0.092(6) 0.014(5)
Cl5 0.132(7) 0.069(4) 0.139(6) -0.042(4) -0.105(6) 0.003(3)
Cl6 0.098(4) 0.122(4) 0.147(5) -0.064(4) -0.086(4) 0.022(3)
C213 0.123(7) 0.055(6) 0.136(6) -0.039(5) -0.094(6) 0.011(5)
Cl105 0.131(7) 0.069(4) 0.138(7) -0.042(4) -0.107(6) 0.004(3)
Cl106 0.097(4) 0.121(5) 0.142(5) -0.068(4) -0.092(4) 0.016(3)

loop_
_atom_type_symbol
_atom_type_scat_dispersion_real
_atom_type_scat_dispersion_imag
_atom_type_scat_Cromer_Mann_a1
_atom_type_scat_Cromer_Mann_b1
_atom_type_scat_Cromer_Mann_a2
_atom_type_scat_Cromer_Mann_b2
_atom_type_scat_Cromer_Mann_a3
_atom_type_scat_Cromer_Mann_b3
_atom_type_scat_Cromer_Mann_a4
_atom_type_scat_Cromer_Mann_b4
_atom_type_scat_Cromer_Mann_c
_atom_type_scat_source
C 0.0033 0.0016 2.3100 20.8439 1.0200 10.2075 1.5886 0.5687 0.8650 51.6512 0.2156 'International Tables Vol C 4.2.6.8 and 6.1.1.4'
H 0.0000 0.0000 0.4930 10.5109 0.3229 26.1257 0.1402 3.1424 0.0408 57.7998 0.0030 'International Tables Vol C 4.2.6.8 and 6.1.1.4'
N 0.0061 0.0033 12.2126 0.0057 3.1322 9.8933 2.0125 28.9975 1.1663 0.5826 -11.5290 'International Tables Vol C 4.2.6.8 and 6.1.1.4'
O 0.0106 0.0060 3.0485 13.2771 2.2868 5.7011 1.5463 0.3239 0.8670 32.9089 0.2508 'International Tables Vol C 4.2.6.8 and 6.1.1.4'
P 0.1023 0.0942 6.4345 1.9067 4.1791 27.1570 1.7800 0.5260 1.4908 68.1645 1.1149 'International Tables Vol C 4.2.6.8 and 6.1.1.4'
Ir -1.4442 7.9887 27.3049 1.5928 16.7296 8.8655 15.6115 0.4179 5.8338 45.0011 11.4722 'International Tables Vol C 4.2.6.8 and 6.1.1.4'
F 0.0171 0.0103 3.5392 10.2825 2.6412 4.2944 1.5170 0.2615 1.0243 26.1476 0.2776 'International Tables Vol C 4.2.6.8 and 6.1.1.4'
B 0.0013 0.0007 2.0545 23.2185 1.3326 1.0210 1.0979 60.3498 0.7068 0.1403 -0.1932 'International Tables Vol C 4.2.6.8 and 6.1.1.4'
Cl 0.1484 0.1585 11.4604 0.0104 7.1964 1.1662 6.2556 18.5194 1.6455 47.7784 -9.5574 'International Tables Vol C 4.2.6.8 and 6.1.1.4'

loop_
_geom_angle_atom_site_label_1
_geom_angle_atom_site_label_2
_geom_angle_atom_site_label_3
_geom_angle
_geom_angle_publ_flag
Ir2 Ir1 P1 134.84(3) yes
Ir2 Ir1 N1 133.62(12) yes
P1 Ir1 N1 90.15(13) yes
Ir2 Ir1 N3 89.56(12) yes
P1 Ir1 N3 102.16(13) yes
N1 Ir1 N3 90.91(18) yes
Ir1 Ir2 P2 134.97(3) yes
Ir1 Ir2 N2 133.84(12) yes
P2 Ir2 N2 89.89(12) yes
Ir1 Ir2 N4 91.57(11) yes
P2 Ir2 N4 104.15(13) yes
N2 Ir2 N4 85.50(17) yes
Ir1 P1 O2 114.71(15) yes
Ir1 P1 C10 117.67(19) yes
O2 P1 C10 105.9(2) yes
Ir1 P1 C16 112.72(18) yes
O2 P1 C16 99.0(2) yes
C10 P1 C16 104.9(2) yes
Ir2 P2 O4 113.01(15) yes
Ir2 P2 C31 114.31(17) yes
O4 P2 C31 97.9(2) yes
Ir2 P2 C37 117.58(18) yes
O4 P2 C37 106.7(2) yes
C31 P2 C37 105.2(2) yes
Ir1 N1 C1 120.8(3) yes
Ir1 N1 C6 130.2(4) yes
C1 N1 C6 109.0(4) yes
Ir2 N2 C22 120.5(3) yes
Ir2 N2 C27 131.7(4) yes
C22 N2 C27 107.7(4) yes
Ir1 N3 C43 168.5(5) yes
Ir2 N4 C45 166.6(5) yes
C5 O1 C6 106.7(4) yes
P1 O2 C7 124.3(3) yes
C26 O3 C27 107.2(4) yes
P2 O4 C28 126.6(3) yes
N1 C1 C2 111.7(4) yes
N1 C1 C5 101.5(4) yes
C2 C1 C5 114.8(5) yes
N1 C1 H11 109.1 no
C2 C1 H11 110.5 no
C5 C1 H11 108.9 no
C1 C2 C3 109.2(4) yes
C1 C2 C4 112.1(4) yes
C3 C2 C4 112.4(4) yes
C1 C2 H21 107.5 no
C3 C2 H21 107.2 no
C4 C2 H21 108.2 no
C2 C3 H31 110.5 no
C2 C3 H32 109.3 no
H31 C3 H32 108.7 no
C2 C3 H33 110.2 no
H31 C3 H33 109.5 no
H32 C3 H33 108.6 no
C2 C4 H41 111.0 no
C2 C4 H42 111.3 no
H41 C4 H42 108.5 no
C2 C4 H43 108.7 no
H41 C4 H43 107.9 no
H42 C4 H43 109.3 no
C1 C5 O1 103.7(3) yes
C1 C5 H51 110.4 no
O1 C5 H51 109.8 no
C1 C5 H52 111.3 no
O1 C5 H52 109.2 no
H51 C5 H52 112.1 no
O1 C6 N1 117.2(5) yes
O1 C6 C7 113.1(4) yes
N1 C6 C7 129.6(4) yes
C6 C7 O2 110.4(4) yes
C6 C7 C8 111.6(4) yes
O2 C7 C8 104.4(4) yes
C6 C7 C9 108.1(4) yes
O2 C7 C9 111.3(4) yes
C8 C7 C9 111.0(4) yes
C7 C8 H81 107.9 no
C7 C8 H82 109.8 no
H81 C8 H82 109.8 no
C7 C8 H83 109.9 no
H81 C8 H83 109.5 no
H82 C8 H83 109.8 no
C7 C9 H91 110.5 no
C7 C9 H92 109.3 no
H91 C9 H92 109.0 no
C7 C9 H93 109.8 no
H91 C9 H93 108.8 no
H92 C9 H93 109.3 no
P1 C10 C11 121.2(4) yes
P1 C10 C15 118.7(4) yes
C11 C10 C15 120.1(5) yes
C10 C11 C12 118.9(6) yes
C10 C11 H111 120.3 no
C12 C11 H111 120.8 no
C11 C12 C13 120.1(6) yes
C11 C12 H121 118.8 no
C13 C12 H121 121.1 no
C12 C13 C14 119.7(6) yes
C12 C13 H131 120.8 no
C14 C13 H131 119.4 no
C13 C14 C15 121.7(6) yes
C13 C14 H141 119.2 no
C15 C14 H141 119.1 no
C14 C15 C10 119.4(6) yes
C14 C15 H151 121.2 no
C10 C15 H151 119.4 no
P1 C16 C17 118.5(4) yes
P1 C16 C21 121.5(4) yes
C17 C16 C21 119.7(5) yes
C16 C17 C18 120.2(5) yes
C16 C17 H171 118.9 no
C18 C17 H171 120.9 no
C17 C18 C19 120.4(5) yes
C17 C18 H181 119.4 no
C19 C18 H181 120.3 no
C18 C19 C20 118.6(5) yes
C18 C19 H191 120.8 no
C20 C19 H191 120.6 no
C19 C20 C21 122.6(6) yes
C19 C20 H201 119.5 no
C21 C20 H201 117.9 no
C16 C21 C20 118.5(6) yes
C16 C21 H211 120.9 no
C20 C21 H211 120.6 no
N2 C22 C23 111.4(4) yes
N2 C22 C26 101.5(4) yes
C23 C22 C26 116.8(5) yes
N2 C22 H221 109.9 no
C23 C22 H221 108.0 no
C26 C22 H221 109.0 no
C22 C23 C24 110.7(4) yes
C22 C23 C25 112.4(4) yes
C24 C23 C25 112.4(3) yes
C22 C23 H231 105.6 no
C24 C23 H231 107.5 no
C25 C23 H231 107.9 no
C23 C24 H241 109.3 no
C23 C24 H242 109.6 no
H241 C24 H242 108.3 no
C23 C24 H243 111.6 no
H241 C24 H243 107.5 no
H242 C24 H243 110.5 no
C23 C25 H251 110.4 no
C23 C25 H252 109.7 no
H251 C25 H252 107.9 no
C23 C25 H253 109.2 no
H251 C25 H253 109.7 no
H252 C25 H253 109.9 no
C22 C26 O3 103.6(3) yes
C22 C26 H261 111.5 no
O3 C26 H261 110.5 no
C22 C26 H262 112.2 no
O3 C26 H262 107.7 no
H261 C26 H262 111.0 no
O3 C27 N2 116.7(5) yes
O3 C27 C28 115.1(4) yes
N2 C27 C28 128.2(5) yes
C27 C28 O4 109.2(4) yes
C27 C28 C29 109.4(4) yes
O4 C28 C29 111.6(4) yes
C27 C28 C30 109.1(4) yes
O4 C28 C30 104.8(4) yes
C29 C28 C30 112.6(4) yes
C28 C29 H291 107.5 no
C28 C29 H292 111.7 no
H291 C29 H292 109.4 no
C28 C29 H293 109.2 no
H291 C29 H293 109.7 no
H292 C29 H293 109.3 no
C28 C30 H301 110.2 no
C28 C30 H302 109.4 no
H301 C30 H302 109.3 no
C28 C30 H303 108.8 no
H301 C30 H303 110.3 no
H302 C30 H303 108.8 no
P2 C31 C32 120.9(4) yes
P2 C31 C36 120.1(4) yes
C32 C31 C36 118.9(4) yes
C31 C32 C33 121.7(5) yes
C31 C32 H321 119.8 no
C33 C32 H321 118.5 no
C32 C33 C34 118.5(5) yes
C32 C33 H331 121.4 no
C34 C33 H331 120.1 no
C33 C34 C35 120.7(5) yes
C33 C34 H341 119.6 no
C35 C34 H341 119.7 no
C34 C35 C36 120.0(4) yes
C34 C35 H351 119.9 no
C36 C35 H351 120.1 no
C31 C36 C35 120.2(4) yes
C31 C36 H361 120.3 no
C35 C36 H361 119.5 no
P2 C37 C38 118.5(4) yes
P2 C37 C42 122.2(4) yes
C38 C37 C42 119.3(5) yes
C37 C38 C39 119.8(6) yes
C37 C38 H381 119.2 no
C39 C38 H381 120.9 no
C38 C39 C40 118.6(6) yes
C38 C39 H391 120.9 no
C40 C39 H391 120.4 no
C39 C40 C41 120.7(6) yes
C39 C40 H401 120.3 no
C41 C40 H401 118.9 no
C40 C41 C42 120.0(7) yes
C40 C41 H411 121.2 no
C42 C41 H411 118.8 no
C37 C42 C41 121.5(6) yes
C37 C42 H421 119.0 no
C41 C42 H421 119.6 no
N3 C43 C44 176.8(6) yes
C43 C44 H441 109.0 no
C43 C44 H442 110.4 no
H441 C44 H442 109.5 no
C43 C44 H443 109.1 no
H441 C44 H443 108.6 no
H442 C44 H443 110.2 no
N4 C45 C46 178.9(5) yes
C45 C46 H461 108.5 no
C45 C46 H462 111.1 no
H461 C46 H462 109.4 no
C45 C46 H463 109.4 no
H461 C46 H463 109.1 no
H462 C46 H463 109.2 no
C47 B1 C55 113.9(4) yes
C47 B1 C63 103.8(4) yes
C55 B1 C63 111.0(4) yes
C47 B1 C71 112.1(4) yes
C55 B1 C71 104.8(4) yes
C63 B1 C71 111.4(4) yes
B1 C47 C48 122.5(4) yes
B1 C47 C52 121.7(4) yes
C48 C47 C52 115.4(5) yes
C47 C48 C49 123.1(5) yes
C47 C48 H481 119.7 no
C49 C48 H481 117.2 no
C48 C49 C50 120.3(5) yes
C48 C49 C53 119.8(5) yes
C50 C49 C53 119.8(5) yes
C49 C50 C51 118.3(5) yes
C49 C50 H501 120.9 no
C51 C50 H501 120.7 no
C50 C51 C52 119.9(5) yes
C50 C51 C54 121.0(5) yes
C52 C51 C54 119.0(5) yes
C51 C52 C47 122.9(5) yes
C51 C52 H521 117.5 no
C47 C52 H521 119.6 no
C49 C53 F1 114.1(5) yes
C49 C53 F2 111.2(4) yes
F1 C53 F2 100.8(4) yes
C49 C53 F3 114.8(5) yes
F1 C53 F3 109.0(4) yes
F2 C53 F3 105.8(5) yes
C51 C54 F4 113.0(5) yes
C51 C54 F5 114.4(5) yes
F4 C54 F5 111.9(5) yes
C51 C54 F6 111.7(5) yes
F4 C54 F6 102.9(5) yes
F5 C54 F6 101.7(6) yes
B1 C55 C56 122.8(5) yes
B1 C55 C60 121.8(5) yes
C56 C55 C60 115.4(5) yes
C55 C56 C57 120.4(5) yes
C55 C56 H561 119.3 no
C57 C56 H561 120.3 no
C56 C57 C58 122.6(5) yes
C56 C57 C61 119.0(5) yes
C58 C57 C61 118.1(5) yes
C57 C58 C59 117.5(4) yes
C57 C58 H581 121.9 no
C59 C58 H581 120.6 no
C58 C59 C60 121.4(6) yes
C58 C59 C62 118.8(6) yes
C60 C59 C62 119.5(8) yes
C59 C60 C55 122.5(6) yes
C59 C60 H601 118.3 no
C55 C60 H601 119.2 no
C57 C61 F7 113.4(5) yes
C57 C61 F8 116.3(5) yes
F7 C61 F8 104.3(7) yes
C57 C61 F9 113.1(5) yes
F7 C61 F9 106.6(5) yes
F8 C61 F9 102.0(6) yes
C59 C62 F10 116.4(10) yes
C59 C62 F11 111.2(5) yes
F10 C62 F11 105.8(6) yes
C59 C62 F12 112.0(6) yes
F10 C62 F12 106.8(6) yes
F11 C62 F12 103.7(9) yes
B1 C63 C64 121.6(4) yes
B1 C63 C68 123.1(5) yes
C64 C63 C68 115.0(4) yes
C63 C64 C65 122.7(4) yes
C63 C64 H641 117.6 no
C65 C64 H641 119.7 no
C64 C65 C66 120.8(5) yes
C64 C65 C69 119.8(5) yes
C66 C65 C69 119.4(4) yes
C65 C66 C67 117.5(4) yes
C65 C66 H661 122.2 no
C67 C66 H661 120.3 no
C66 C67 C68 122.4(5) yes
C66 C67 C70 117.5(4) yes
C68 C67 C70 120.0(4) yes
C63 C68 C67 121.5(5) yes
C63 C68 H681 120.2 no
C67 C68 H681 118.3 no
C65 C69 F13 109.8(8) yes
C65 C69 F14 113.1(6) yes
F13 C69 F14 98.1(6) yes
C65 C69 F15 114.0(5) yes
F13 C69 F15 117.9(8) yes
F14 C69 F15 102.6(8) yes
C67 C70 F16 115.1(4) yes
C67 C70 F17 116.3(3) yes
F16 C70 F17 103.1(5) yes
C67 C70 F18 114.3(4) yes
F16 C70 F18 105.5(4) yes
F17 C70 F18 100.8(4) yes
B1 C71 C72 121.5(4) yes
B1 C71 C76 122.4(4) yes
C72 C71 C76 115.9(5) yes
C71 C72 C73 121.3(5) yes
C71 C72 H721 119.1 no
C73 C72 H721 119.5 no
C72 C73 C74 121.6(5) yes
C72 C73 C77 117.0(4) yes
C74 C73 C77 121.4(4) yes
C72 C73 C74 121.6(5) yes
C72 C73 C177 121.6(3) yes
C74 C73 C177 116.8(4) yes
C73 C74 C75 119.0(5) yes
C73 C74 H741 121.5 no
C75 C74 H741 119.5 no
C74 C75 C76 120.6(5) yes
C74 C75 C78 119.5(5) yes
C76 C75 C78 119.9(5) yes
C71 C76 C75 121.4(5) yes
C71 C76 H761 121.0 no
C75 C76 H761 117.6 no
C75 C78 F22 112.3(5) yes
C75 C78 F23 113.9(5) yes
F22 C78 F23 114.6(6) yes
C75 C78 F24 113.0(5) yes
F22 C78 F24 96.5(6) yes
F23 C78 F24 105.0(6) yes
C73 C77 F19 109.52(9) yes
C73 C77 F20 109.43(9) yes
F19 C77 F20 109.48(9) yes
C73 C77 F21 109.52(9) yes
F19 C77 F21 109.40(9) yes
F20 C77 F21 109.47(9) yes
C73 C177 F119 109.51(9) yes
C73 C177 F120 109.51(9) yes
F119 C177 F120 109.37(9) yes
C73 C177 F121 109.50(9) yes
F119 C177 F121 109.49(9) yes
F120 C177 F121 109.45(9) yes
C79 B2 C87 112.8(4) yes
C79 B2 C95 101.8(4) yes
C87 B2 C95 114.2(4) yes
C79 B2 C103 112.7(4) yes
C87 B2 C103 103.4(4) yes
C95 B2 C103 112.4(4) yes
B2 C79 C80 119.8(4) yes
B2 C79 C84 122.8(4) yes
C80 C79 C84 116.8(5) yes
C79 C80 C81 121.9(4) yes
C79 C80 H801 118.9 no
C81 C80 H801 119.2 no
C80 C81 C82 120.6(4) yes
C80 C81 C85 121.2(3) yes
C82 C81 C85 118.2(3) yes
C81 C82 C83 118.6(4) yes
C81 C82 H821 120.3 no
C83 C82 H821 121.2 no
C82 C83 C84 120.0(5) yes
C82 C83 C86 118.9(3) yes
C84 C83 C86 121.1(4) yes
C82 C83 C84 120.0(5) yes
C82 C83 C186 121.3(4) yes
C84 C83 C186 118.3(4) yes
C83 C84 C79 122.2(5) yes
C83 C84 H841 118.4 no
C79 C84 H841 119.4 no
C81 C85 F25 113.4(4) yes
C81 C85 F26 113.4(3) yes
F25 C85 F26 110.1(5) yes
C81 C85 F27 111.7(3) yes
F25 C85 F27 99.4(4) yes
F26 C85 F27 107.8(5) yes
B2 C87 C88 118.9(4) yes
B2 C87 C92 124.7(4) yes
C88 C87 C92 115.8(4) yes
C87 C88 C89 122.8(5) yes
C87 C88 H881 119.0 no
C89 C88 H881 118.2 no
C88 C89 C90 120.1(4) yes
C88 C89 C93 120.7(4) yes
C90 C89 C93 119.2(4) yes
C89 C90 C91 117.0(5) yes
C89 C90 H901 121.0 no
C91 C90 H901 122.0 no
C90 C91 C92 122.0(5) yes
C90 C91 C94 118.5(5) yes
C92 C91 C94 119.4(5) yes
C87 C92 C91 122.2(5) yes
C87 C92 H921 118.6 no
C91 C92 H921 119.1 no
C89 C93 F31 113.9(3) yes
C89 C93 F32 113.7(3) yes
F31 C93 F32 102.7(4) yes
C89 C93 F33 114.9(4) yes
F31 C93 F33 104.5(3) yes
F32 C93 F33 106.0(4) yes
C91 C94 F34 112.7(5) yes
C91 C94 F35 113.4(5) yes
F34 C94 F35 97.9(5) yes
C91 C94 F36 113.0(5) yes
F34 C94 F36 108.8(6) yes
F35 C94 F36 110.0(6) yes
B2 C95 C96 121.2(4) yes
B2 C95 C100 122.5(4) yes
C96 C95 C100 115.7(4) yes
C95 C96 C97 122.1(5) yes
C95 C96 H961 117.8 no
C97 C96 H961 120.1 no
C96 C97 C98 121.5(5) yes
C96 C97 C101 121.6(5) yes
C98 C97 C101 116.9(4) yes
C97 C98 C99 116.8(5) yes
C97 C98 H981 121.9 no
C99 C98 H981 121.3 no
C98 C99 C100 122.8(5) yes
C98 C99 C102 119.1(5) yes
C100 C99 C102 118.1(5) yes
C95 C100 C99 121.1(5) yes
C95 C100 H1001 119.6 no
C99 C100 H1001 119.3 no
C97 C101 F37 111.9(4) yes
C97 C101 F38 113.8(4) yes
F37 C101 F38 106.9(4) yes
C97 C101 F39 111.4(4) yes
F37 C101 F39 106.5(4) yes
F38 C101 F39 105.9(4) yes
C99 C102 F40 110.3(5) yes
C99 C102 F41 113.7(5) yes
F40 C102 F41 107.7(6) yes
C99 C102 F42 112.7(5) yes
F40 C102 F42 107.6(5) yes
F41 C102 F42 104.4(6) yes
B2 C103 C104 121.0(4) yes
B2 C103 C108 122.3(5) yes
C104 C103 C108 115.9(5) yes
C103 C104 C105 122.9(4) yes
C103 C104 H1041 118.9 no
C105 C104 H1041 118.2 no
C104 C105 C106 119.6(4) yes
C104 C105 C109 120.5(3) yes
C106 C105 C109 119.5(3) yes
C104 C105 C106 119.6(4) yes
C104 C105 C209 118.2(3) yes
C106 C105 C209 122.1(3) yes
C105 C106 C107 118.2(3) yes
C105 C106 H1061 120.1 no
C107 C106 H1061 121.7 no
C106 C107 C108 121.3(5) yes
C106 C107 C110 118.8(5) yes
C108 C107 C110 119.9(6) yes
C103 C108 C107 122.1(5) yes
C103 C108 H1081 119.2 no
C107 C108 H1081 118.7 no
C107 C110 F46 111.9(5) yes
C107 C110 F47 111.5(5) yes
F46 C110 F47 105.6(5) yes
C107 C110 F48 114.5(5) yes
F46 C110 F48 108.3(6) yes
F47 C110 F48 104.5(5) yes
C83 C86 F28 109.55(9) yes
C83 C86 F29 109.57(9) yes
F28 C86 F29 109.36(9) yes
C83 C86 F30 109.45(9) yes
F28 C86 F30 109.44(9) yes
F29 C86 F30 109.46(9) yes
C83 C186 F128 109.49(9) yes
C83 C186 F129 109.51(9) yes
F128 C186 F129 109.45(9) yes
C83 C186 F130 109.47(9) yes
F128 C186 F130 109.46(9) yes
F129 C186 F130 109.45(9) yes
C105 C109 F43 109.53(9) yes
C105 C109 F44 109.49(9) yes
F43 C109 F44 109.41(9) yes
C105 C109 F45 109.46(9) yes
F43 C109 F45 109.47(9) yes
F44 C109 F45 109.47(9) yes
C105 C209 F143 109.59(9) yes
C105 C209 F144 109.46(9) yes
F143 C209 F144 109.44(9) yes
C105 C209 F145 109.51(9) yes
F143 C209 F145 109.40(9) yes
F144 C209 F145 109.43(9) yes
Cl1 C111 Cl2 113.4(4) yes
Cl1 C111 H1111 109.6 no
Cl2 C111 H1111 109.7 no
Cl1 C111 H1112 108.6 no
Cl2 C111 H1112 105.4 no
H1111 C111 H1112 110.1 no
Cl3 C112 Cl4 111.1(4) yes
Cl3 C112 H1121 109.0 no
Cl4 C112 H1121 109.5 no
Cl3 C112 H1122 108.6 no
Cl4 C112 H1122 109.7 no
H1121 C112 H1122 108.9 no
Cl5 C113 Cl6 109.55(10) yes
Cl5 C113 H1131 109.6 no
Cl6 C113 H1131 109.4 no
Cl5 C113 H1132 109.7 no
Cl6 C113 H1132 109.3 no
H1131 C113 H1132 109.2 no
Cl105 C213 Cl106 109.48(10) yes
Cl105 C213 H2131 109.9 no
Cl106 C213 H2131 109.8 no
Cl105 C213 H2132 109.1 no
Cl106 C213 H2132 109.1 no
H2131 C213 H2132 109.4 no

loop_
_geom_bond_atom_site_label_1
_geom_bond_atom_site_label_2
_geom_bond_distance
_geom_bond_publ_flag
Ir1 Ir2 2.67849(11) yes
Ir1 P1 2.1931(13) yes
Ir1 N1 2.097(4) yes
Ir1 N3 2.164(4) yes
Ir2 P2 2.1913(13) yes
Ir2 N2 2.062(4) yes
Ir2 N4 2.163(5) yes
P1 O2 1.606(4) yes
P1 C10 1.813(5) yes
P1 C16 1.811(5) yes
P2 O4 1.617(4) yes
P2 C31 1.800(5) yes
P2 C37 1.798(5) yes
N1 C1 1.488(7) yes
N1 C6 1.247(7) yes
N2 C22 1.495(7) yes
N2 C27 1.301(6) yes
N3 C43 1.108(7) yes
N4 C45 1.145(7) yes
O1 C5 1.453(5) yes
O1 C6 1.336(6) yes
O2 C7 1.451(6) yes
O3 C26 1.461(6) yes
O3 C27 1.328(6) yes
O4 C28 1.434(6) yes
C1 C2 1.522(8) yes
C1 C5 1.539(7) yes
C1 H11 0.956 no
C2 C3 1.529(6) yes
C2 C4 1.528(8) yes
C2 H21 0.987 no
C3 H31 0.963 no
C3 H32 0.954 no
C3 H33 0.959 no
C4 H41 0.965 no
C4 H42 0.973 no
C4 H43 0.970 no
C5 H51 0.973 no
C5 H52 0.971 no
C6 C7 1.513(8) yes
C7 C8 1.521(7) yes
C7 C9 1.522(7) yes
C8 H81 0.967 no
C8 H82 0.967 no
C8 H83 0.962 no
C9 H91 0.965 no
C9 H92 0.970 no
C9 H93 0.970 no
C10 C11 1.386(8) yes
C10 C15 1.388(8) yes
C11 C12 1.395(8) yes
C11 H111 0.933 no
C12 C13 1.421(10) yes
C12 H121 0.932 no
C13 C14 1.316(10) yes
C13 H131 0.932 no
C14 C15 1.402(8) yes
C14 H141 0.942 no
C15 H151 0.926 no
C16 C17 1.375(7) yes
C16 C21 1.406(8) yes
C17 C18 1.389(7) yes
C17 H171 0.943 no
C18 C19 1.389(9) yes
C18 H181 0.928 no
C19 C20 1.364(9) yes
C19 H191 0.950 no
C20 C21 1.375(9) yes
C20 H201 0.936 no
C21 H211 0.937 no
C22 C23 1.515(7) yes
C22 C26 1.555(6) yes
C22 H221 0.982 no
C23 C24 1.516(5) yes
C23 C25 1.535(6) yes
C23 H231 0.981 no
C24 H241 0.957 no
C24 H242 0.947 no
C24 H243 0.963 no
C25 H251 0.967 no
C25 H252 0.968 no
C25 H253 0.967 no
C26 H261 0.970 no
C26 H262 0.962 no
C27 C28 1.516(7) yes
C28 C29 1.515(7) yes
C28 C30 1.520(7) yes
C29 H291 0.960 no
C29 H292 0.964 no
C29 H293 0.965 no
C30 H301 0.961 no
C30 H302 0.974 no
C30 H303 0.968 no
C31 C32 1.352(7) yes
C31 C36 1.391(6) yes
C32 C33 1.421(7) yes
C32 H321 0.930 no
C33 C34 1.362(8) yes
C33 H331 0.934 no
C34 C35 1.380(8) yes
C34 H341 0.929 no
C35 C36 1.389(6) yes
C35 H351 0.929 no
C36 H361 0.938 no
C37 C38 1.411(8) yes
C37 C42 1.388(8) yes
C38 C39 1.378(8) yes
C38 H381 0.925 no
C39 C40 1.458(11) yes
C39 H391 0.928 no
C40 C41 1.337(11) yes
C40 H401 0.933 no
C41 C42 1.386(9) yes
C41 H411 0.924 no
C42 H421 0.929 no
C43 C44 1.482(7) yes
C44 H441 0.959 no
C44 H442 0.962 no
C44 H443 0.962 no
C45 C46 1.455(8) yes
C46 H461 0.959 no
C46 H462 0.960 no
C46 H463 0.957 no
B1 C47 1.642(7) yes
B1 C55 1.617(8) yes
B1 C63 1.637(8) yes
B1 C71 1.640(8) yes
C47 C48 1.380(7) yes
C47 C52 1.406(7) yes
C48 C49 1.395(7) yes
C48 H481 0.958 no
C49 C50 1.406(7) yes
C49 C53 1.477(7) yes
C50 C51 1.377(7) yes
C50 H501 0.940 no
C51 C52 1.408(7) yes
C51 C54 1.471(8) yes
C52 H521 0.933 no
C53 F1 1.344(6) yes
C53 F2 1.364(7) yes
C53 F3 1.304(6) yes
C54 F4 1.326(7) yes
C54 F5 1.309(7) yes
C54 F6 1.360(9) yes
C55 C56 1.400(8) yes
C55 C60 1.395(8) yes
C56 C57 1.420(7) yes
C56 H561 0.923 no
C57 C58 1.358(9) yes
C57 C61 1.521(7) yes
C58 C59 1.356(10) yes
C58 H581 0.936 no
C59 C60 1.404(8) yes
C59 C62 1.477(11) yes
C60 H601 0.941 no
C61 F7 1.317(7) yes
C61 F8 1.317(10) yes
C61 F9 1.360(6) yes
C62 F10 1.287(10) yes
C62 F11 1.364(10) yes
C62 F12 1.338(10) yes
C63 C64 1.396(7) yes
C63 C68 1.411(7) yes
C64 C65 1.389(6) yes
C64 H641 0.931 no
C65 C66 1.378(7) yes
C65 C69 1.538(8) yes
C66 C67 1.372(7) yes
C66 H661 0.955 no
C67 C68 1.380(7) yes
C67 C70 1.468(6) yes
C68 H681 0.928 no
C69 F13 1.297(13) yes
C69 F14 1.344(12) yes
C69 F15 1.277(8) yes
C70 F16 1.307(6) yes
C70 F17 1.325(6) yes
C70 F18 1.351(6) yes
C71 C72 1.409(7) yes
C71 C76 1.409(7) yes
C72 C73 1.388(7) yes
C72 H721 0.936 no
C73 C74 1.365(8) yes
C73 C77 1.569(5) yes
C73 C74 1.365(8) yes
C73 C177 1.590(5) yes
C74 C75 1.373(8) yes
C74 H741 0.938 no
C75 C76 1.402(7) yes
C75 C78 1.500(8) yes
C76 H761 0.944 no
C78 F22 1.327(7) yes
C78 F23 1.299(7) yes
C78 F24 1.287(8) yes
C77 F19 1.281(7) yes
C77 F20 1.289(6) yes
C77 F21 1.305(7) yes
C177 F119 1.293(7) yes
C177 F120 1.279(7) yes
C177 F121 1.315(6) yes
B2 C79 1.644(7) yes
B2 C87 1.633(7) yes
B2 C95 1.638(7) yes
B2 C103 1.642(7) yes
C79 C80 1.394(6) yes
C79 C84 1.393(7) yes
C80 C81 1.393(5) yes
C80 H801 0.933 no
C81 C82 1.394(6) yes
C81 C85 1.495(5) yes
C82 C83 1.391(7) yes
C82 H821 0.939 no
C83 C84 1.400(7) yes
C83 C86 1.560(5) yes
C83 C84 1.400(7) yes
C83 C186 1.543(6) yes
C84 H841 0.943 no
C85 F25 1.312(6) yes
C85 F26 1.300(5) yes
C85 F27 1.319(5) yes
C87 C88 1.396(7) yes
C87 C92 1.395(7) yes
C88 C89 1.388(7) yes
C88 H881 0.917 no
C89 C90 1.409(7) yes
C89 C93 1.446(6) yes
C90 C91 1.390(8) yes
C90 H901 0.937 no
C91 C92 1.372(8) yes
C91 C94 1.507(8) yes
C92 H921 0.951 no
C93 F31 1.344(5) yes
C93 F32 1.360(5) yes
C93 F33 1.335(5) yes
C94 F34 1.298(7) yes
C94 F35 1.323(8) yes
C94 F36 1.309(7) yes
C95 C96 1.407(7) yes
C95 C100 1.401(7) yes
C96 C97 1.384(7) yes
C96 H961 0.955 no
C97 C98 1.381(7) yes
C97 C101 1.495(7) yes
C98 C99 1.378(7) yes
C98 H981 0.942 no
C99 C100 1.380(7) yes
C99 C102 1.530(7) yes
C100 H1001 0.920 no
C101 F37 1.334(5) yes
C101 F38 1.320(6) yes
C101 F39 1.344(5) yes
C102 F40 1.308(8) yes
C102 F41 1.269(7) yes
C102 F42 1.318(7) yes
C103 C104 1.410(7) yes
C103 C108 1.394(7) yes
C104 C105 1.388(6) yes
C104 H1041 0.925 no
C105 C106 1.399(5) yes
C105 C109 1.522(6) yes
C105 C106 1.399(5) yes
C105 C209 1.539(5) yes
C106 C107 1.393(7) yes
C106 H1061 0.934 no
C107 C108 1.382(8) yes
C107 C110 1.517(8) yes
C108 H1081 0.940 no
C110 F46 1.309(7) yes
C110 F47 1.351(8) yes
C110 F48 1.318(8) yes
C86 F28 1.302(6) yes
C86 F29 1.321(6) yes
C86 F30 1.303(6) yes
C186 F128 1.298(8) yes
C186 F129 1.301(7) yes
C186 F130 1.293(9) yes
C109 F43 1.306(8) yes
C109 F44 1.271(7) yes
C109 F45 1.298(9) yes
C209 F143 1.312(7) yes
C209 F144 1.305(6) yes
C209 F145 1.298(6) yes
C111 Cl1 1.685(10) yes
C111 Cl2 1.797(8) yes
C111 H1111 0.956 no
C111 H1112 0.966 no
C112 Cl3 1.730(7) yes
C112 Cl4 1.767(6) yes
C112 H1121 0.980 no
C112 H1122 0.979 no
C113 Cl5 1.796(9) yes
C113 Cl6 1.760(9) yes
C113 H1131 0.964 no
C113 H1132 0.968 no
C213 Cl105 1.747(9) yes
C213 Cl106 1.738(9) yes
C213 H2131 0.972 no
C213 H2132 0.970 no

loop_
_geom_hbond_atom_site_label_D
_geom_hbond_atom_site_label_H
_geom_hbond_atom_site_label_A
_geom_hbond_angle_DHA
_geom_hbond_distance_DH
_geom_hbond_distance_HA
_geom_hbond_distance_DA
_geom_hbond_publ_flag
C113 H1131 C65 155.2(2) 0.964 2.552 3.451(9) yes
C213 H1131 C65 131(3) 0.861 2.552 3.182(9) yes
C213 H2131 C65 157.5(11) 0.972 2.262 3.182(9) yes
C213 H2131 C66 161.9(3) 0.972 2.321 3.260(9) yes
